data_1558296
loop_
_publ_author_name
'Cowie, Bradley E.'
'Douair, Iskander'
'Laurent, Maron'
'Love, Jason'
'Arnold, Polly Louise'

_publ_section_title
;
 Selective Oxo Ligand Functionalisation and Substitution Reactivity in an
 Oxo/Catecholate-Bridged UIV/UIV Pacman Complex
;
_journal_name_full 'Chemical Science'
_journal_paper_doi 10.1039/D0SC02297G
_journal_year 2020
_chemical_formula_moiety 'C74 H64 N10 O4 U2, 3(C4 H8 O)'
_chemical_formula_sum 'C86 H88 N10 O7 U2'
_chemical_formula_weight 1849.72
_chemical_name_common 'Compound 1.3THF'
_chemical_name_systematic '[{(py)U(OH)2U(O2C6H4)(py)}(LA)]'
_chemical_properties_physical Air-sensitive,Moisture-sensitive
_space_group_crystal_system monoclinic
_space_group_IT_number 15
_space_group_name_Hall '-C 2yc'
_space_group_name_H-M_alt 'C 1 2/c 1'
_atom_sites_solution_hydrogens mixed
_audit_creation_method SHELXL-2018/3
_audit_update_record
;
2020-02-18 deposited with the CCDC.	2020-06-12 downloaded from the CCDC.
;
_cell_angle_alpha 90
_cell_angle_beta 98.7581(15)
_cell_angle_gamma 90
_cell_formula_units_Z 4
_cell_length_a 16.9463(3)
_cell_length_b 24.3235(4)
_cell_length_c 17.9675(3)
_cell_measurement_reflns_used 15123
_cell_measurement_temperature 120.0(1)
_cell_measurement_theta_max 25.2880
_cell_measurement_theta_min 3.0260
_cell_volume 7319.7(2)
_computing_cell_refinement 'CrysAlisPro 1.171.38.46 (Rigaku OD, 2015)'
_computing_data_collection 'CrysAlisPro 1.171.38.46 (Rigaku OD, 2015)'
_computing_data_reduction 'CrysAlisPro 1.171.38.46 (Rigaku OD, 2015)'
_computing_molecular_graphics 'Olex2 (Dolomanov et al., 2009)'
_computing_publication_material 'Olex2 (Dolomanov et al., 2009)'
_computing_structure_refinement 'SHELXL-2018/3 (Sheldrick, 2018)'
_computing_structure_solution 'SHELXT 2014/5 (Sheldrick, 2014)'
_diffrn_ambient_temperature 120.0(1)
_diffrn_detector 'CCD plate'
_diffrn_detector_area_resol_mean 16.1042
_diffrn_measured_fraction_theta_full 0.999
_diffrn_measured_fraction_theta_max 0.999
_diffrn_measurement_details
;
List of Runs (angles in degrees, time in seconds):

  # Type    Start    End  Width  t~exp~   \w     \q     \k     \f   Frames
#--------------------------------------------------------------------------
  1  \w    -45.00  53.00   1.00   45.00    --  -16.31  77.00-120.00   98
  2  \w    -25.00  24.00   1.00   45.00    --  -16.31 -99.00   0.00   49
  3  \w    -89.00  22.00   1.00   45.00    --  -16.31 -19.00-180.00  111
  4  \w    -25.00  24.00   1.00   45.00    --  -16.31 -99.00  30.00   49
  5  \w    -55.00  30.00   1.00   45.00    --  -16.31  95.00-165.75   85
  6  \w      0.00  86.00   1.00   45.00    --   18.03  57.00-180.00   86
  7  \w    -11.00  87.00   1.00   45.00    --   18.03  77.00   0.00   98
  8  \w      0.00  86.00   1.00   45.00    --   18.03  57.00 150.00   86
  9  \w    -20.00  90.00   1.00   45.00    --   18.03  19.00 -30.00  110
 10  \w      0.00  86.00   1.00   45.00    --   18.03  57.00  30.00   86
 11  \w    -91.00 -34.00   1.00   45.00    --  -16.31-179.00-120.00   57
 12  \w      6.00  82.00   1.00   45.00    --   18.03-139.00 107.28   76
;
_diffrn_measurement_device 'four-circle diffractometer'
_diffrn_measurement_device_type 'Enhance (Mo) X-ray Source'
_diffrn_measurement_method 'phi and omega scans'
_diffrn_radiation_monochromator graphite
_diffrn_radiation_type MoK\a
_diffrn_radiation_wavelength 0.71073
_diffrn_reflns_av_R_equivalents 0.0856
_diffrn_reflns_av_unetI/netI 0.0481
_diffrn_reflns_Laue_measured_fraction_full 0.999
_diffrn_reflns_Laue_measured_fraction_max 0.999
_diffrn_reflns_limit_h_max 21
_diffrn_reflns_limit_h_min -21
_diffrn_reflns_limit_k_max 30
_diffrn_reflns_limit_k_min -30
_diffrn_reflns_limit_l_max 22
_diffrn_reflns_limit_l_min -22
_diffrn_reflns_number 74194
_diffrn_reflns_point_group_measured_fraction_full 0.999
_diffrn_reflns_point_group_measured_fraction_max 0.999
_diffrn_reflns_theta_full 25.242
_diffrn_reflns_theta_max 26.370
_diffrn_reflns_theta_min 2.791
_diffrn_source 'fine-focus sealed X-ray tube'
_exptl_absorpt_coefficient_mu 4.485
_exptl_absorpt_correction_T_max 1.00000
_exptl_absorpt_correction_T_min 0.91925
_exptl_absorpt_correction_type multi-scan
_exptl_absorpt_process_details
;
CrysAlisPro 1.171.38.46 (Rigaku Oxford Diffraction, 2015)
Empirical absorption correction using spherical harmonics,
 implemented in SCALE3 ABSPACK scaling algorithm.
;
_exptl_crystal_colour green
_exptl_crystal_density_diffrn 1.678
_exptl_crystal_description plate
_exptl_crystal_F_000 3656
_exptl_crystal_recrystallization_method 'Re-crystallisation from solvent: THF/hexanes'
_exptl_crystal_size_max 0.191
_exptl_crystal_size_mid 0.058
_exptl_crystal_size_min 0.034
_refine_diff_density_max 0.959
_refine_diff_density_min -0.775
_refine_diff_density_rms 0.124
_refine_ls_extinction_method none
_refine_ls_goodness_of_fit_ref 1.034
_refine_ls_hydrogen_treatment mixed
_refine_ls_matrix_type full
_refine_ls_number_parameters 510
_refine_ls_number_reflns 7484
_refine_ls_number_restraints 36
_refine_ls_restrained_S_all 1.033
_refine_ls_R_factor_all 0.0514
_refine_ls_R_factor_gt 0.0336
_refine_ls_shift/su_max 0.019
_refine_ls_shift/su_mean 0.001
_refine_ls_structure_factor_coef Fsqd
_refine_ls_weighting_details 'w=1/[\s^2^(Fo^2^)+(0.0176P)^2^+30.2950P] where P=(Fo^2^+2Fc^2^)/3'
_refine_ls_weighting_scheme calc
_refine_ls_wR_factor_gt 0.0570
_refine_ls_wR_factor_ref 0.0615
_reflns_Friedel_coverage 0.000
_reflns_number_gt 6009
_reflns_number_total 7484
_reflns_threshold_expression 'I > 2\s(I)'
_cod_data_source_file d0sc02297g2.cif
_cod_data_source_block compound1
_cod_original_cell_volume 7319.77(19)
_cod_original_sg_symbol_H-M 'C 2/c'
_cod_database_code 1558296
_shelx_shelxl_version_number 2018/3
_shelx_space_group_comment
;
The symmetry employed for this shelxl refinement is uniquely defined
by the following loop, which should always be used as a source of
symmetry information in preference to the above space-group names.
They are only intended as comments.
;
_exptl_absorpt_special_details
;
Empirical correction (ABSPACK) includes:
- Absorption correction using spherical harmonics
- Frame scaling
;

loop_
_space_group_symop_operation_xyz
'x, y, z'
'-x, y, -z+1/2'
'x+1/2, y+1/2, z'
'-x+1/2, y+1/2, -z+1/2'
'-x, -y, -z'
'x, -y, z-1/2'
'-x+1/2, -y+1/2, -z'
'x+1/2, -y+1/2, z-1/2'

loop_
_atom_site_label
_atom_site_type_symbol
_atom_site_fract_x
_atom_site_fract_y
_atom_site_fract_z
_atom_site_U_iso_or_equiv
_atom_site_adp_type
_atom_site_occupancy
_atom_site_site_symmetry_order
_atom_site_calc_flag
_atom_site_refinement_flags_posn
_atom_site_refinement_flags_adp
_atom_site_refinement_flags_occupancy
_atom_site_disorder_assembly
_atom_site_disorder_group
C59 C 0.4594(3) 0.2234(2) 0.5446(2) 0.0282(11) Uani 1 1 d . . . . .
H59 H 0.466258 0.260908 0.538109 0.034 Uiso 1 1 calc R U . . .
O10 O 0.2724(2) 0.71826(15) 0.6654(2) 0.0449(10) Uani 1 1 d . . . . .
C30 C 0.3538(3) 0.22205(19) 0.0242(2) 0.0191(9) Uani 1 1 d . . . . .
H30 H 0.309077 0.210446 -0.008615 0.023 Uiso 1 1 calc R U . . .
C7 C 0.4809(3) 0.3984(2) 0.3467(3) 0.0316(12) Uani 1 1 d . . . . .
H7A H 0.490854 0.366122 0.317896 0.038 Uiso 1 1 calc R U . . .
H7B H 0.432907 0.415940 0.321195 0.038 Uiso 1 1 calc R U . . .
N7 N 0.4528(2) 0.19093(15) 0.48409(19) 0.0183(8) Uani 1 1 d . . . . .
C19 C 0.2353(3) 0.0268(2) 0.3050(3) 0.0271(12) Uani 1 1 d . . . . .
H19 H 0.214974 -0.008673 0.298803 0.032 Uiso 1 1 calc R U . . .
N5 N 0.3888(2) 0.18750(14) 0.07312(19) 0.0159(8) Uani 1 1 d . . . . .
C15 C 0.2835(3) 0.2232(2) 0.3691(2) 0.0199(9) Uani 1 1 d . . . . .
H15 H 0.232501 0.212240 0.375995 0.024 Uiso 1 1 calc R U . . .
C27 C 0.3305(2) 0.10647(17) 0.1274(2) 0.0156(9) Uani 1 1 d . . . . .
N6 N 0.4498(2) 0.29477(14) 0.06316(19) 0.0152(8) Uani 1 1 d . . . . .
C63 C 0.4413(3) 0.13713(19) 0.4948(3) 0.0224(11) Uani 1 1 d . . . . .
H63 H 0.436055 0.114014 0.453144 0.027 Uiso 1 1 calc R U . . .
N4 N 0.3267(2) 0.18904(14) 0.33784(19) 0.0161(8) Uani 1 1 d . . . . .
C22 C 0.3055(3) 0.05043(18) 0.1193(3) 0.0195(10) Uani 1 1 d . . . . .
C18 C 0.2336(3) 0.0540(2) 0.3706(3) 0.0271(12) Uani 1 1 d . . . . .
H18 H 0.211660 0.036942 0.409021 0.033 Uiso 1 1 calc R U . . .
C14 C 0.3093(3) 0.2760(2) 0.3934(2) 0.0201(9) Uani 1 1 d . . . . .
N3 N 0.3854(2) 0.29526(14) 0.38720(19) 0.0151(8) Uani 1 1 d . . . . .
C33 C 0.4019(3) 0.36155(19) -0.0198(3) 0.0259(11) Uani 1 1 d . . . . .
H33 H 0.397501 0.394961 -0.045209 0.031 Uiso 1 1 calc R U . . .
C31 C 0.3806(2) 0.27693(19) 0.0186(2) 0.0171(9) Uani 1 1 d . . . . .
C32 C 0.3503(3) 0.3175(2) -0.0325(3) 0.0269(11) Uani 1 1 d . . . . .
H32 H 0.304389 0.315418 -0.068068 0.032 Uiso 1 1 calc R U . . .
C29 C 0.2965(2) 0.10819(18) 0.2545(2) 0.0172(10) Uani 1 1 d . . . . .
C34 C 0.4623(3) 0.34631(17) 0.0388(2) 0.0167(10) Uani 1 1 d . . . . .
C100 C 0.1993(3) 0.7262(2) 0.6910(3) 0.0412(14) Uani 1 1 d . . . . .
H10G H 0.159820 0.739989 0.650490 0.049 Uiso 1 1 calc R U . . .
H10H H 0.205210 0.752676 0.731808 0.049 Uiso 1 1 calc R U . . .
C25 C 0.3664(3) 0.10298(19) 0.0016(3) 0.0214(10) Uani 1 1 d . . . . .
H25 H 0.386010 0.120039 -0.038157 0.026 Uiso 1 1 calc R U . . .
C9 C 0.4572(3) 0.43107(19) 0.4751(3) 0.0310(11) Uani 1 1 d . U . . .
H9AA H 0.508759 0.448629 0.488421 0.037 Uiso 0.693(8) 1 calc R U P A 1
H9AB H 0.438837 0.419720 0.521304 0.037 Uiso 0.693(8) 1 calc R U P A 1
H9BC H 0.410918 0.452206 0.453006 0.037 Uiso 0.307(8) 1 calc R U P A 2
H9BD H 0.504022 0.454277 0.477502 0.037 Uiso 0.307(8) 1 calc R U P A 2
C61 C 0.4453(3) 0.1484(2) 0.6263(3) 0.0363(14) Uani 1 1 d . . . . .
H61 H 0.443563 0.134256 0.674166 0.044 Uiso 1 1 calc R U . . .
C20 C 0.2684(3) 0.05278(18) 0.2453(3) 0.0196(10) Uani 1 1 d . . . . .
C11 C 0.3913(3) 0.34564(18) 0.4199(2) 0.0179(10) Uani 1 1 d . . . . .
C23 C 0.3119(3) 0.02195(19) 0.0508(3) 0.0263(11) Uani 1 1 d . . . . .
H23 H 0.295482 -0.014498 0.045158 0.032 Uiso 1 1 calc R U . . .
C103 C 0.2887(3) 0.6616(2) 0.6616(3) 0.0449(15) Uani 1 1 d . . . . .
H10I H 0.345772 0.654855 0.670235 0.054 Uiso 1 1 calc R U . . .
H10J H 0.266386 0.646747 0.612817 0.054 Uiso 1 1 calc R U . . .
C16 C 0.2956(3) 0.13506(18) 0.3257(2) 0.0185(10) Uani 1 1 d . . . . .
C24 C 0.3417(3) 0.0476(2) -0.0058(3) 0.0265(11) Uani 1 1 d . . . . .
H24 H 0.345888 0.028487 -0.049916 0.032 Uiso 1 1 calc R U . . .
C17 C 0.2645(3) 0.10770(19) 0.3814(3) 0.0239(11) Uani 1 1 d . . . . .
H17 H 0.263854 0.125007 0.427502 0.029 Uiso 1 1 calc R U . . .
C6 C 0.4664(3) 0.38000(18) 0.4265(2) 0.0196(10) Uani 1 1 d . . . . .
C26 C 0.3621(3) 0.13222(18) 0.0661(2) 0.0180(10) Uani 1 1 d . . . . .
C10 C 0.3964(4) 0.4736(3) 0.4328(4) 0.0316(13) Uani 0.693(8) 1 d . U P A 1
H10A H 0.421715 0.493714 0.397050 0.047 Uiso 0.693(8) 1 calc R U P A 1
H10B H 0.379617 0.498598 0.468651 0.047 Uiso 0.693(8) 1 calc R U P A 1
H10C H 0.350823 0.454354 0.407029 0.047 Uiso 0.693(8) 1 calc R U P A 1
C8 C 0.5511(3) 0.4383(2) 0.3479(3) 0.0423(15) Uani 1 1 d . . . . .
H8A H 0.536724 0.473519 0.365806 0.063 Uiso 1 1 calc R U . . .
H8B H 0.563989 0.442021 0.297968 0.063 Uiso 1 1 calc R U . . .
H8C H 0.596653 0.424236 0.380799 0.063 Uiso 1 1 calc R U . . .
U1 U 0.47789(2) 0.22455(2) 0.34968(2) 0.01276(5) Uani 1 1 d . . . . .
C21 C 0.2738(3) 0.02508(19) 0.1778(3) 0.0249(11) Uani 1 1 d . . . . .
H21 H 0.255895 -0.011028 0.171964 0.030 Uiso 1 1 calc R U . . .
C28 C 0.3252(3) 0.13405(18) 0.1945(2) 0.0167(10) Uani 1 1 d . . . . .
H28 H 0.341141 0.170619 0.199458 0.020 Uiso 1 1 calc R U . . .
C62 C 0.4366(3) 0.1139(2) 0.5649(3) 0.0263(11) Uani 1 1 d . . . . .
H62 H 0.428029 0.076454 0.569942 0.032 Uiso 1 1 calc R U . . .
C12 C 0.3208(3) 0.3584(2) 0.4469(3) 0.0376(14) Uani 1 1 d . . . . .
H12 H 0.310281 0.390645 0.471491 0.045 Uiso 1 1 calc R U . . .
C60 C 0.4564(3) 0.2041(2) 0.6167(3) 0.0334(13) Uani 1 1 d . . . . .
H60 H 0.461876 0.227942 0.657620 0.040 Uiso 1 1 calc R U . . .
C13 C 0.2693(3) 0.3147(2) 0.4306(3) 0.0400(14) Uani 1 1 d . . . . .
H13 H 0.217879 0.311646 0.442307 0.048 Uiso 1 1 calc R U . . .
C102 C 0.2509(5) 0.6372(3) 0.7207(4) 0.076(2) Uani 1 1 d . . . . .
H10K H 0.284428 0.640873 0.769266 0.091 Uiso 1 1 calc R U . . .
H10L H 0.239878 0.598506 0.710823 0.091 Uiso 1 1 calc R U . . .
C101 C 0.1729(5) 0.6700(3) 0.7186(4) 0.083(3) Uani 1 1 d . . . . .
H10M H 0.156883 0.672678 0.768048 0.100 Uiso 1 1 calc R U . . .
H10N H 0.129669 0.654157 0.683509 0.100 Uiso 1 1 calc R U . . .
O1 O 0.48105(17) 0.13937(12) 0.32062(16) 0.0168(7) Uani 1 1 d . . . . .
C64 C 0.4900(3) 0.09131(17) 0.2864(2) 0.0162(9) Uani 1 1 d . . . . .
C66 C 0.4887(3) -0.00790(18) 0.2857(3) 0.0255(11) Uani 1 1 d . . . . .
H66 H 0.480664 -0.040993 0.309331 0.031 Uiso 1 1 calc R U . . .
C65 C 0.4784(3) 0.04137(19) 0.3213(3) 0.0232(11) Uani 1 1 d . . . . .
H65 H 0.463598 0.041204 0.369076 0.028 Uiso 1 1 calc R U . . .
O3 O 0.5717(2) 0.24879(13) 0.27355(17) 0.0150(7) Uani 1 1 d . . . . .
O20 O 0.500000 0.3080(3) 0.750000 0.075(2) Uani 1 2 d S T P . .
C200 C 0.5612(10) 0.3428(7) 0.7280(9) 0.085(5) Uani 0.729(19) 1 d . U P B 1
H20A H 0.574280 0.330771 0.679856 0.102 Uiso 0.729(19) 1 calc R U P B 1
H20B H 0.609041 0.340573 0.765081 0.102 Uiso 0.729(19) 1 calc R U P B 1
C201 C 0.5323(8) 0.3981(4) 0.7223(8) 0.074(4) Uani 0.729(19) 1 d . U P B 1
H20C H 0.508294 0.406854 0.671167 0.089 Uiso 0.729(19) 1 calc R U P B 1
H20D H 0.574862 0.424158 0.738560 0.089 Uiso 0.729(19) 1 calc R U P B 1
H3 H 0.610(3) 0.2526(19) 0.286(3) 0.007(14) Uiso 1 1 d . . . . .
C10A C 0.4456(10) 0.4096(7) 0.5644(9) 0.038(5) Uani 0.307(8) 1 d . . P A 2
H10D H 0.398264 0.387643 0.561734 0.056 Uiso 0.307(8) 1 calc R U P A 2
H10E H 0.441085 0.441151 0.595673 0.056 Uiso 0.307(8) 1 calc R U P A 2
H10F H 0.491184 0.388235 0.585546 0.056 Uiso 0.307(8) 1 calc R U P A 2
C2 C 0.560(3) 0.339(2) 0.770(3) 0.101(11) Uani 0.271(19) 1 d . U P B 2
H2A H 0.590244 0.342476 0.728018 0.121 Uiso 0.271(19) 1 calc R U P B 2
H2B H 0.595090 0.321949 0.811189 0.121 Uiso 0.271(19) 1 calc R U P B 2
C1 C 0.541(2) 0.3929(15) 0.792(2) 0.102(12) Uani 0.271(19) 1 d . U P B 2
H1A H 0.582003 0.420100 0.790328 0.123 Uiso 0.271(19) 1 calc R U P B 2
H1B H 0.520835 0.394092 0.840366 0.123 Uiso 0.271(19) 1 calc R U P B 2

loop_
_atom_site_aniso_label
_atom_site_aniso_U_11
_atom_site_aniso_U_22
_atom_site_aniso_U_33
_atom_site_aniso_U_23
_atom_site_aniso_U_13
_atom_site_aniso_U_12
C59 0.035(3) 0.030(3) 0.021(2) -0.001(2) 0.011(2) 0.004(3)
O10 0.028(2) 0.033(2) 0.076(3) -0.007(2) 0.014(2) 0.0003(18)
C30 0.016(2) 0.025(2) 0.016(2) -0.004(2) 0.0017(18) -0.002(2)
C7 0.029(3) 0.035(3) 0.029(3) 0.014(3) -0.003(2) -0.006(3)
N7 0.019(2) 0.021(2) 0.015(2) 0.0023(15) 0.0027(16) 0.0022(16)
C19 0.031(3) 0.018(3) 0.031(3) 0.006(2) 0.001(2) -0.007(2)
N5 0.018(2) 0.016(2) 0.0129(19) 0.0000(15) 0.0004(16) -0.0033(15)
C15 0.013(2) 0.027(3) 0.020(2) 0.003(2) 0.0021(18) -0.006(2)
C27 0.010(2) 0.017(2) 0.017(2) 0.0001(18) -0.0075(18) 0.0008(18)
N6 0.0136(19) 0.0171(19) 0.0148(19) -0.0002(14) 0.0020(16) -0.0010(15)
C63 0.023(3) 0.025(3) 0.020(3) -0.001(2) 0.004(2) 0.000(2)
N4 0.018(2) 0.017(2) 0.0131(19) 0.0008(15) 0.0025(16) 0.0010(15)
C22 0.018(2) 0.015(2) 0.023(3) 0.0002(19) -0.003(2) -0.0028(19)
C18 0.030(3) 0.027(3) 0.024(3) 0.007(2) 0.005(2) -0.007(2)
C14 0.020(2) 0.020(2) 0.020(2) 0.001(2) 0.0050(19) 0.002(2)
N3 0.017(2) 0.0160(19) 0.0120(19) 0.0006(14) -0.0006(15) 0.0006(15)
C33 0.029(3) 0.017(3) 0.029(3) 0.010(2) -0.004(2) 0.001(2)
C31 0.014(2) 0.019(2) 0.018(2) 0.004(2) 0.0024(18) -0.002(2)
C32 0.018(3) 0.033(3) 0.026(3) 0.008(2) -0.008(2) -0.001(2)
C29 0.011(2) 0.018(2) 0.020(2) 0.0018(18) -0.0046(19) 0.0003(18)
C34 0.018(2) 0.015(2) 0.018(2) 0.0022(18) 0.0044(19) 0.0020(18)
C100 0.040(3) 0.055(4) 0.029(3) 0.006(3) 0.005(2) 0.021(3)
C25 0.019(3) 0.024(3) 0.022(3) -0.002(2) 0.003(2) -0.009(2)
C9 0.022(2) 0.019(2) 0.050(3) -0.012(2) 0.000(2) 0.0025(18)
C61 0.053(4) 0.037(3) 0.023(3) 0.011(2) 0.020(3) 0.013(3)
C20 0.017(2) 0.017(2) 0.024(3) 0.0014(19) -0.001(2) -0.0042(19)
C11 0.020(2) 0.017(2) 0.016(2) 0.0011(18) -0.0009(19) 0.0047(19)
C23 0.031(3) 0.019(3) 0.029(3) -0.009(2) 0.003(2) -0.006(2)
C103 0.037(3) 0.037(4) 0.057(4) -0.009(3) -0.005(3) 0.007(3)
C16 0.015(2) 0.016(2) 0.023(3) 0.0004(19) -0.001(2) -0.0018(18)
C24 0.027(3) 0.029(3) 0.024(3) -0.011(2) 0.006(2) -0.006(2)
C17 0.025(3) 0.025(3) 0.022(3) 0.003(2) 0.005(2) -0.003(2)
C6 0.023(3) 0.014(2) 0.021(2) -0.0033(19) 0.001(2) 0.0008(19)
C26 0.015(2) 0.022(3) 0.016(2) -0.0007(18) -0.0004(19) -0.0016(19)
C10 0.023(3) 0.018(3) 0.052(3) -0.010(2) 0.000(2) 0.001(2)
C8 0.035(3) 0.047(4) 0.042(3) 0.013(3) -0.005(3) -0.018(3)
U1 0.01410(8) 0.01223(8) 0.01158(8) -0.00029(8) 0.00079(6) 0.00041(8)
C21 0.027(3) 0.015(3) 0.031(3) -0.003(2) 0.000(2) -0.008(2)
C28 0.017(2) 0.011(2) 0.020(2) -0.0002(18) -0.003(2) -0.0027(18)
C62 0.029(3) 0.022(3) 0.029(3) 0.006(2) 0.010(2) 0.007(2)
C12 0.031(3) 0.025(3) 0.061(4) -0.019(3) 0.019(3) 0.001(2)
C60 0.047(4) 0.033(3) 0.022(3) 0.000(2) 0.011(3) 0.006(3)
C13 0.026(3) 0.037(3) 0.061(4) -0.015(3) 0.022(3) -0.004(2)
C102 0.122(7) 0.038(4) 0.072(5) 0.006(4) 0.031(5) 0.016(4)
C101 0.077(6) 0.117(7) 0.069(5) 0.009(5) 0.054(4) -0.016(5)
O1 0.0192(17) 0.0148(16) 0.0162(16) -0.0013(12) 0.0018(13) 0.0003(13)
C64 0.016(2) 0.014(2) 0.017(2) -0.0007(18) -0.0028(19) 0.0028(18)
C66 0.036(3) 0.010(2) 0.029(3) 0.0039(19) -0.001(2) 0.000(2)
C65 0.024(3) 0.026(3) 0.018(2) 0.003(2) -0.002(2) -0.002(2)
O3 0.0111(19) 0.0183(17) 0.0143(17) 0.0002(12) -0.0023(15) 0.0005(14)
O20 0.139(8) 0.029(4) 0.062(5) 0.000 0.029(5) 0.000
C200 0.085(9) 0.090(9) 0.095(11) 0.023(8) 0.060(9) 0.037(7)
C201 0.089(9) 0.055(7) 0.079(9) 0.003(6) 0.018(7) -0.021(6)
C10A 0.026(10) 0.044(12) 0.041(12) -0.025(9) 0.002(8) 0.014(8)
C2 0.058(17) 0.10(2) 0.13(2) -0.01(2) -0.03(2) 0.025(16)
C1 0.07(2) 0.11(2) 0.11(2) -0.067(19) 0.00(2) 0.006(17)

loop_
_atom_type_symbol
_atom_type_description
_atom_type_scat_dispersion_real
_atom_type_scat_dispersion_imag
_atom_type_scat_source
C C 0.0033 0.0016 'International Tables Vol C Tables 4.2.6.8 and 6.1.1.4'
H H 0.0000 0.0000 'International Tables Vol C Tables 4.2.6.8 and 6.1.1.4'
N N 0.0061 0.0033 'International Tables Vol C Tables 4.2.6.8 and 6.1.1.4'
O O 0.0106 0.0060 'International Tables Vol C Tables 4.2.6.8 and 6.1.1.4'
U U -9.6767 9.6646 'International Tables Vol C Tables 4.2.6.8 and 6.1.1.4'

loop_
_geom_angle_atom_site_label_1
_geom_angle_atom_site_label_2
_geom_angle_atom_site_label_3
_geom_angle
_geom_angle_site_symmetry_1
_geom_angle_site_symmetry_3
_geom_angle_publ_flag
N7 C59 C60 123.4(5) . . ?
C100 O10 C103 109.9(4) . . ?
N5 C30 C31 122.7(4) . . ?
C8 C7 C6 113.6(4) . . ?
C59 N7 C63 117.1(4) . . ?
C59 N7 U1 123.8(3) . . ?
C63 N7 U1 118.7(3) . . ?
C18 C19 C20 120.0(4) . . ?
C30 N5 C26 116.6(4) . . ?
C30 N5 U1 113.9(3) . 2_655 ?
C26 N5 U1 127.6(3) . 2_655 ?
N4 C15 C14 123.5(4) . . ?
C28 C27 C22 119.3(4) . . ?
C28 C27 C26 122.2(4) . . ?
C22 C27 C26 118.5(4) . . ?
C34 N6 C31 105.3(4) . . ?
C34 N6 U1 138.3(3) . 2_655 ?
C31 N6 U1 116.0(3) . 2_655 ?
N7 C63 C62 123.7(4) . . ?
C15 N4 C16 116.1(4) . . ?
C15 N4 U1 110.9(3) . . ?
C16 N4 U1 129.7(3) . . ?
C21 C22 C27 119.2(4) . . ?
C21 C22 C23 121.5(4) . . ?
C27 C22 C23 119.3(4) . . ?
C19 C18 C17 121.0(4) . . ?
C13 C14 N3 109.7(4) . . ?
C13 C14 C15 128.1(4) . . ?
N3 C14 C15 122.1(4) . . ?
C11 N3 C14 106.1(4) . . ?
C11 N3 U1 137.3(3) . . ?
C14 N3 U1 114.7(3) . . ?
C32 C33 C34 106.9(4) . . ?
N6 C31 C32 110.7(4) . . ?
N6 C31 C30 120.4(4) . . ?
C32 C31 C30 128.6(4) . . ?
C33 C32 C31 106.3(4) . . ?
C28 C29 C20 118.9(4) . . ?
C28 C29 C16 122.2(4) . . ?
C20 C29 C16 118.8(4) . . ?
N6 C34 C33 110.8(4) . . ?
N6 C34 C6 121.5(4) . 2_655 ?
C33 C34 C6 127.7(4) . 2_655 ?
O10 C100 C101 107.4(5) . . ?
C26 C25 C24 121.4(4) . . ?
C6 C9 C10 111.9(5) . . ?
C6 C9 C10A 108.6(6) . . ?
C62 C61 C60 119.8(5) . . ?
C21 C20 C29 119.2(4) . . ?
C21 C20 C19 121.4(4) . . ?
C29 C20 C19 119.4(4) . . ?
N3 C11 C12 110.1(4) . . ?
N3 C11 C6 122.6(4) . . ?
C12 C11 C6 127.3(4) . . ?
C24 C23 C22 120.6(4) . . ?
O10 C103 C102 104.7(5) . . ?
C17 C16 N4 120.7(4) . . ?
C17 C16 C29 119.1(4) . . ?
N4 C16 C29 120.2(4) . . ?
C23 C24 C25 120.5(4) . . ?
C16 C17 C18 121.6(4) . . ?
C11 C6 C34 110.1(4) . 2_655 ?
C11 C6 C9 109.4(4) . . ?
C34 C6 C9 110.3(4) 2_655 . ?
C11 C6 C7 109.7(4) . . ?
C34 C6 C7 107.9(4) 2_655 . ?
C9 C6 C7 109.5(4) . . ?
C25 C26 N5 120.6(4) . . ?
C25 C26 C27 119.7(4) . . ?
N5 C26 C27 119.7(4) . . ?
O1 U1 O3 91.83(11) . 2_655 ?
O1 U1 O3 93.28(11) . . ?
O3 U1 O3 63.58(15) 2_655 . ?
O1 U1 N3 140.88(11) . . ?
O3 U1 N3 86.07(11) 2_655 . ?
O3 U1 N3 119.95(11) . . ?
O1 U1 N6 141.64(11) . 2_655 ?
O3 U1 N6 119.62(11) 2_655 2_655 ?
O3 U1 N6 83.21(11) . 2_655 ?
N3 U1 N6 68.16(11) . 2_655 ?
O1 U1 N5 75.22(11) . 2_655 ?
O3 U1 N5 138.49(11) 2_655 2_655 ?
O3 U1 N5 77.74(11) . 2_655 ?
N3 U1 N5 128.41(11) . 2_655 ?
N6 U1 N5 66.68(11) 2_655 2_655 ?
O1 U1 N7 86.38(11) . . ?
O3 U1 N7 149.79(11) 2_655 . ?
O3 U1 N7 146.62(11) . . ?
N3 U1 N7 76.75(11) . . ?
N6 U1 N7 76.80(11) 2_655 . ?
N5 U1 N7 69.90(11) 2_655 . ?
O1 U1 N4 74.20(11) . . ?
O3 U1 N4 78.67(11) 2_655 . ?
O3 U1 N4 139.95(11) . . ?
N3 U1 N4 67.08(11) . . ?
N6 U1 N4 129.74(10) 2_655 . ?
N5 U1 N4 131.80(11) 2_655 . ?
N7 U1 N4 71.83(11) . . ?
O1 U1 U1 75.65(8) . 2_655 ?
O3 U1 U1 35.81(8) 2_655 2_655 ?
O3 U1 U1 35.75(8) . 2_655 ?
N3 U1 U1 118.82(8) . 2_655 ?
N6 U1 U1 116.39(8) 2_655 2_655 ?
N5 U1 U1 102.87(7) 2_655 2_655 ?
N7 U1 U1 161.91(8) . 2_655 ?
N4 U1 U1 104.50(7) . 2_655 ?
C22 C21 C20 121.5(4) . . ?
C27 C28 C29 121.7(4) . . ?
C61 C62 C63 117.7(5) . . ?
C13 C12 C11 107.6(4) . . ?
C61 C60 C59 118.3(5) . . ?
C12 C13 C14 106.6(4) . . ?
C103 C102 C101 104.1(5) . . ?
C102 C101 C100 100.2(5) . . ?
C64 O1 U1 165.0(3) . . ?
O1 C64 C65 121.4(4) . . ?
O1 C64 C64 119.2(2) . 2_655 ?
C65 C64 C64 119.4(3) . 2_655 ?
C65 C66 C66 119.9(3) . 2_655 ?
C66 C65 C64 120.7(4) . . ?
U1 O3 U1 108.43(14) 2_655 . ?
C2 O20 C2 107(4) 2_656 . ?
C200 O20 C200 108.1(12) . 2_656 ?
O20 C200 C201 108.7(10) . . ?
C200 C201 C201 102.4(7) . 2_656 ?
O20 C2 C1 114(4) . . ?
C2 C1 C1 87(3) . 2_656 ?

loop_
_geom_bond_atom_site_label_1
_geom_bond_atom_site_label_2
_geom_bond_distance
_geom_bond_site_symmetry_2
_geom_bond_publ_flag
C59 N7 1.335(6) . ?
C59 C60 1.386(6) . ?
O10 C100 1.399(6) . ?
O10 C103 1.410(6) . ?
C30 N5 1.293(5) . ?
C30 C31 1.419(6) . ?
C7 C8 1.532(6) . ?
C7 C6 1.556(6) . ?
N7 C63 1.341(6) . ?
N7 U1 2.645(3) . ?
C19 C18 1.355(7) . ?
C19 C20 1.431(6) . ?
N5 C26 1.419(5) . ?
N5 U1 2.624(3) 2_655 ?
C15 N4 1.292(5) . ?
C15 C14 1.405(6) . ?
C27 C28 1.394(6) . ?
C27 C22 1.429(6) . ?
C27 C26 1.438(6) . ?
N6 C34 1.355(5) . ?
N6 C31 1.385(5) . ?
N6 U1 2.508(3) 2_655 ?
C63 C62 1.392(6) . ?
N4 C16 1.419(5) . ?
N4 U1 2.681(4) . ?
C22 C21 1.395(6) . ?
C22 C23 1.431(6) . ?
C18 C17 1.410(6) . ?
C14 C13 1.389(6) . ?
C14 N3 1.393(5) . ?
N3 C11 1.356(5) . ?
N3 U1 2.488(3) . ?
C33 C32 1.379(6) . ?
C33 C34 1.402(6) . ?
C31 C32 1.392(6) . ?
C29 C28 1.397(6) . ?
C29 C20 1.430(6) . ?
C29 C16 1.439(6) . ?
C34 C6 1.513(6) 2_655 ?
C100 C101 1.544(9) . ?
C25 C26 1.372(6) . ?
C25 C24 1.412(6) . ?
C9 C6 1.540(6) . ?
C9 C10 1.570(8) . ?
C9 C10A 1.727(18) . ?
C61 C62 1.377(7) . ?
C61 C60 1.381(7) . ?
C20 C21 1.402(6) . ?
C11 C12 1.391(6) . ?
C11 C6 1.513(6) . ?
C23 C24 1.355(6) . ?
C103 C102 1.448(8) . ?
C16 C17 1.373(6) . ?
U1 O1 2.139(3) . ?
U1 O3 2.322(3) 2_655 ?
U1 O3 2.325(3) . ?
U1 U1 3.7696(3) 2_655 ?
C12 C13 1.379(7) . ?
C102 C101 1.540(10) . ?
O1 C64 1.340(5) . ?
C64 C65 1.394(6) . ?
C64 C64 1.402(8) 2_655 ?
C66 C65 1.382(6) . ?
C66 C66 1.392(9) 2_655 ?
O20 C2 1.28(5) 2_656 ?
O20 C2 1.28(5) . ?
O20 C200 1.438(16) . ?
O20 C200 1.438(16) 2_656 ?
C200 C201 1.431(18) . ?
C201 C201 1.59(2) 2_656 ?
C2 C1 1.42(6) . ?
C1 C1 1.89(8) 2_656 ?
